data_4075273
loop_
_publ_author_name
'Viciano, M\'onica'
'Mas-Marz\'a, Elena'
'Sana\'u, Mercedes'
'Peris, Eduardo'

_publ_section_title
;
 Synthesis and Reactivity of New Complexes of Rhodium and Iridium with
 Bis(dichloroimidazolylidene) Ligands. Electronic and Catalytic
 Implications of the Introduction of the Chloro Substituents in the NHC
 Rings
;
_journal_issue 12
_journal_name_full Organometallics
_journal_page_first 3063
_journal_paper_doi 10.1021/om060174a
_journal_volume 25
_journal_year 2006
_chemical_formula_sum 'C13 H12 Cl4 F6 Ir N4 O2 P'
_chemical_formula_weight 735.24
_chemical_name_systematic
; 
 ? 
;
_space_group_IT_number 11
_symmetry_space_group_name_Hall '-P 2yb'
_symmetry_space_group_name_H-M 'P 1 21/m 1'
_atom_sites_solution_hydrogens geom
_atom_sites_solution_primary direct
_atom_sites_solution_secondary difmap
_audit_creation_method SHELXL-97
_cell_angle_alpha 90.00
_cell_angle_beta 104.8820(10)
_cell_angle_gamma 90.00
_cell_formula_units_Z 2
_cell_length_a 8.0898(5)
_cell_length_b 15.8913(10)
_cell_length_c 8.9124(5)
_cell_measurement_temperature 273(2)
_cell_volume 1107.32(12)
_computing_structure_refinement 'SHELXL-97 (Sheldrick, 1997)'
_computing_structure_solution 'SHELXS-97 (Sheldrick, 1990)'
_diffrn_ambient_temperature 273(2)
_diffrn_measured_fraction_theta_full 0.965
_diffrn_measured_fraction_theta_max 0.965
_diffrn_radiation_monochromator graphite
_diffrn_radiation_source 'fine-focus sealed tube'
_diffrn_radiation_type MoK\a
_diffrn_radiation_wavelength 0.71073
_diffrn_reflns_av_R_equivalents 0.0385
_diffrn_reflns_av_sigmaI/netI 0.0505
_diffrn_reflns_limit_h_max 11
_diffrn_reflns_limit_h_min -9
_diffrn_reflns_limit_k_max 22
_diffrn_reflns_limit_k_min -20
_diffrn_reflns_limit_l_max 12
_diffrn_reflns_limit_l_min -12
_diffrn_reflns_number 8929
_diffrn_reflns_theta_full 30.55
_diffrn_reflns_theta_max 30.55
_diffrn_reflns_theta_min 2.56
_exptl_absorpt_coefficient_mu 6.652
_exptl_absorpt_correction_type sadabs
_exptl_crystal_colour 'light yellow'
_exptl_crystal_density_diffrn 2.205
_exptl_crystal_density_method 'not measured'
_exptl_crystal_description prismatic
_exptl_crystal_F_000 696
_exptl_crystal_size_max 0.31
_exptl_crystal_size_mid 0.27
_exptl_crystal_size_min 0.22
_refine_diff_density_max 1.441
_refine_diff_density_min -0.923
_refine_diff_density_rms 0.180
_refine_ls_extinction_method none
_refine_ls_goodness_of_fit_ref 1.117
_refine_ls_hydrogen_treatment mixed
_refine_ls_matrix_type full
_refine_ls_number_parameters 149
_refine_ls_number_reflns 3387
_refine_ls_number_restraints 0
_refine_ls_restrained_S_all 1.117
_refine_ls_R_factor_all 0.0579
_refine_ls_R_factor_gt 0.0389
_refine_ls_shift/su_max 0.000
_refine_ls_shift/su_mean 0.000
_refine_ls_structure_factor_coef Fsqd
_refine_ls_weighting_details 'calc w=1/[\s^2^(Fo^2^)+(0.0629P)^2^+0.3404P] where P=(Fo^2^+2Fc^2^)/3'
_refine_ls_weighting_scheme calc
_refine_ls_wR_factor_gt 0.1059
_refine_ls_wR_factor_ref 0.1176
_reflns_number_gt 2686
_reflns_number_total 3387
_reflns_threshold_expression >2sigma(I)
_cod_data_source_file om060174asi20060404_100136.cif
_cod_data_source_block compound_6
_cod_database_code 4075273

loop_
_symmetry_equiv_pos_as_xyz
'x, y, z'
'-x, y+1/2, -z'
'-x, -y, -z'
'x, -y-1/2, z'

loop_
_atom_site_label
_atom_site_type_symbol
_atom_site_fract_x
_atom_site_fract_y
_atom_site_fract_z
_atom_site_U_iso_or_equiv
_atom_site_adp_type
_atom_site_occupancy
_atom_site_symmetry_multiplicity
_atom_site_calc_flag
_atom_site_refinement_flags
P P 0.0681(4) 0.2500 0.5456(3) 0.0480(6) Uani 1 2 d S
Ir1 Ir 0.68181(4) 0.2500 1.01984(4) 0.03464(12) Uani 1 2 d S
Cl1 Cl 0.8106(3) -0.00106(13) 0.5897(2) 0.0699(5) Uani 1 1 d .
C1 C 0.7960(7) 0.1611(3) 0.9079(7) 0.0337(11) Uani 1 1 d .
N1 N 0.7272(7) 0.1171(3) 0.7777(6) 0.0422(11) Uani 1 1 d .
C01 C 0.5873(9) 0.1644(4) 1.1214(9) 0.0544(17) Uani 1 1 d .
O1 O 0.5378(8) 0.1127(4) 1.1840(9) 0.083(2) Uani 1 1 d .
F1 F 0.1622(12) 0.1780(8) 0.6368(12) 0.217(6) Uani 1 1 d .
Cl2 Cl 1.1878(2) 0.03217(11) 0.8731(2) 0.0591(4) Uani 1 1 d .
N2 N 0.9601(6) 0.1376(3) 0.9527(5) 0.0348(9) Uani 1 1 d .
F2 F 0.2019(11) 0.2500 0.4424(9) 0.087(2) Uani 1 2 d S
C2 C 0.5463(9) 0.1250(6) 0.6845(10) 0.067(2) Uani 1 1 d .
H2A H 0.4857 0.0740 0.6929 0.101 Uiso 1 1 calc R
H2B H 0.5439 0.1347 0.5777 0.101 Uiso 1 1 calc R
H2C H 0.4929 0.1713 0.7229 0.101 Uiso 1 1 calc R
C3 C 0.8499(8) 0.0648(4) 0.7442(7) 0.0427(13) Uani 1 1 d .
F3 F -0.0475(12) 0.1847(6) 0.4349(12) 0.172(4) Uani 1 1 d .
F4 F -0.0687(9) 0.2500 0.6475(8) 0.0697(17) Uani 1 2 d S
C4 C 0.9939(8) 0.0774(4) 0.8516(7) 0.0416(13) Uani 1 1 d .
C5 C 1.0826(7) 0.1674(4) 1.0954(7) 0.0386(12) Uani 1 1 d .
H5A H 1.1681 0.1241 1.1310 0.046 Uiso 1 1 calc R
H5B H 1.0219 0.1751 1.1753 0.046 Uiso 1 1 calc R
C6 C 1.1741(10) 0.2500 1.0772(11) 0.0407(17) Uani 1 2 d S
H6A H 1.2842 0.2500 1.1529 0.049 Uiso 1 2 calc SR
H6B H 1.1959 0.2500 0.9752 0.049 Uiso 1 2 calc SR

loop_
_atom_site_aniso_label
_atom_site_aniso_U_11
_atom_site_aniso_U_22
_atom_site_aniso_U_33
_atom_site_aniso_U_23
_atom_site_aniso_U_13
_atom_site_aniso_U_12
P 0.0640(15) 0.0456(12) 0.0410(12) 0.000 0.0255(11) 0.000
Ir1 0.02811(16) 0.03479(18) 0.04412(19) 0.000 0.01491(12) 0.000
Cl1 0.0886(15) 0.0619(11) 0.0636(11) -0.0268(9) 0.0276(10) -0.0119(10)
C1 0.033(3) 0.031(3) 0.039(3) 0.000(2) 0.011(2) -0.003(2)
N1 0.043(3) 0.038(3) 0.044(3) -0.003(2) 0.008(2) -0.005(2)
C01 0.042(3) 0.046(4) 0.084(5) 0.006(3) 0.033(4) 0.002(3)
O1 0.062(4) 0.071(4) 0.131(6) 0.041(4) 0.051(4) 0.009(3)
F1 0.152(7) 0.308(13) 0.243(10) 0.219(10) 0.144(8) 0.158(8)
Cl2 0.0541(9) 0.0504(9) 0.0828(12) 0.0088(8) 0.0357(9) 0.0177(7)
N2 0.034(2) 0.030(2) 0.044(3) 0.0008(19) 0.015(2) 0.0023(18)
F2 0.088(5) 0.119(6) 0.072(4) 0.000 0.054(4) 0.000
C2 0.038(4) 0.088(6) 0.068(5) -0.016(4) -0.002(3) -0.008(4)
C3 0.051(3) 0.036(3) 0.045(3) -0.007(2) 0.020(3) -0.004(2)
F3 0.167(8) 0.185(8) 0.198(9) -0.125(7) 0.109(7) -0.071(6)
F4 0.082(5) 0.074(4) 0.068(4) 0.000 0.046(4) 0.000
C4 0.049(3) 0.031(3) 0.053(3) 0.002(2) 0.028(3) 0.001(2)
C5 0.034(3) 0.044(3) 0.037(3) 0.006(2) 0.008(2) 0.002(2)
C6 0.029(4) 0.044(5) 0.048(4) 0.000 0.008(3) 0.000

loop_
_atom_type_symbol
_atom_type_description
_atom_type_scat_dispersion_real
_atom_type_scat_dispersion_imag
_atom_type_scat_source
C C 0.0033 0.0016 'International Tables Vol C Tables 4.2.6.8 and 6.1.1.4'
H H 0.0000 0.0000 'International Tables Vol C Tables 4.2.6.8 and 6.1.1.4'
N N 0.0061 0.0033 'International Tables Vol C Tables 4.2.6.8 and 6.1.1.4'
O O 0.0106 0.0060 'International Tables Vol C Tables 4.2.6.8 and 6.1.1.4'
F F 0.0171 0.0103 'International Tables Vol C Tables 4.2.6.8 and 6.1.1.4'
P P 0.1023 0.0942 'International Tables Vol C Tables 4.2.6.8 and 6.1.1.4'
Cl Cl 0.1484 0.1585 'International Tables Vol C Tables 4.2.6.8 and 6.1.1.4'
Ir Ir -1.4442 7.9887 'International Tables Vol C Tables 4.2.6.8 and 6.1.1.4'

loop_
_geom_angle_atom_site_label_1
_geom_angle_atom_site_label_2
_geom_angle_atom_site_label_3
_geom_angle
_geom_angle_site_symmetry_1
_geom_angle_site_symmetry_3
F1 P F1 100.0(12) 4_565 .
F1 P F3 171.5(8) 4_565 .
F1 P F3 88.5(7) . .
F1 P F3 88.5(7) 4_565 4_565
F1 P F3 171.5(8) . 4_565
F3 P F3 83.0(9) . 4_565
F1 P F2 89.3(3) 4_565 .
F1 P F2 89.3(3) . .
F3 P F2 91.2(4) . .
F3 P F2 91.2(4) 4_565 .
F1 P F4 91.2(3) 4_565 .
F1 P F4 91.2(3) . .
F3 P F4 88.3(4) . .
F3 P F4 88.3(4) 4_565 .
F2 P F4 179.3(4) . .
C01 Ir1 C01 91.5(4) 4_565 .
C01 Ir1 C1 176.8(2) 4_565 .
C01 Ir1 C1 91.4(3) . .
C01 Ir1 C1 91.4(3) 4_565 4_565
C01 Ir1 C1 176.8(2) . 4_565
C1 Ir1 C1 85.7(3) . 4_565
N2 C1 N1 105.7(5) . .
N2 C1 Ir1 125.2(4) . .
N1 C1 Ir1 129.1(4) . .
C1 N1 C3 109.6(5) . .
C1 N1 C2 124.4(6) . .
C3 N1 C2 125.9(6) . .
O1 C01 Ir1 177.3(7) . .
C1 N2 C4 110.2(5) . .
C1 N2 C5 124.2(5) . .
C4 N2 C5 125.4(5) . .
C4 C3 N1 107.6(5) . .
C4 C3 Cl1 129.0(5) . .
N1 C3 Cl1 123.4(5) . .
C3 C4 N2 106.9(5) . .
C3 C4 Cl2 129.7(5) . .
N2 C4 Cl2 123.5(5) . .
N2 C5 C6 114.7(5) . .
C5 C6 C5 117.4(7) 4_565 .

loop_
_geom_bond_atom_site_label_1
_geom_bond_atom_site_label_2
_geom_bond_distance
_geom_bond_site_symmetry_2
P F1 1.494(7) 4_565
P F1 1.494(7) .
P F3 1.565(8) .
P F3 1.565(8) 4_565
P F2 1.590(7) .
P F4 1.602(6) .
Ir1 C01 1.901(7) 4_565
Ir1 C01 1.901(7) .
Ir1 C1 2.078(5) .
Ir1 C1 2.078(5) 4_565
Cl1 C3 1.694(6) .
C1 N2 1.337(7) .
C1 N1 1.347(7) .
N1 C3 1.384(8) .
N1 C2 1.490(9) .
C01 O1 1.122(8) .
Cl2 C4 1.691(6) .
N2 C4 1.388(7) .
N2 C5 1.476(7) .
C3 C4 1.319(9) .
C5 C6 1.536(7) .
C6 C5 1.536(7) 4_565

loop_
_geom_torsion_atom_site_label_1
_geom_torsion_atom_site_label_2
_geom_torsion_atom_site_label_3
_geom_torsion_atom_site_label_4
_geom_torsion
_geom_torsion_site_symmetry_1
_geom_torsion_site_symmetry_4
C01 Ir1 C1 N2 53(5) 4_565 .
C01 Ir1 C1 N2 -99.4(5) . .
C1 Ir1 C1 N2 79.2(5) 4_565 .
C01 Ir1 C1 N1 -125(5) 4_565 .
C01 Ir1 C1 N1 82.3(5) . .
C1 Ir1 C1 N1 -99.1(5) 4_565 .
N2 C1 N1 C3 1.2(6) . .
Ir1 C1 N1 C3 179.8(4) . .
N2 C1 N1 C2 -178.3(6) . .
Ir1 C1 N1 C2 0.3(9) . .
C01 Ir1 C01 O1 -119(16) 4_565 .
C1 Ir1 C01 O1 60(16) . .
C1 Ir1 C01 O1 34(19) 4_565 .
N1 C1 N2 C4 -1.1(6) . .
Ir1 C1 N2 C4 -179.7(4) . .
N1 C1 N2 C5 -177.0(5) . .
Ir1 C1 N2 C5 4.4(7) . .
C1 N1 C3 C4 -0.9(7) . .
C2 N1 C3 C4 178.6(6) . .
C1 N1 C3 Cl1 179.4(4) . .
C2 N1 C3 Cl1 -1.2(9) . .
N1 C3 C4 N2 0.2(7) . .
Cl1 C3 C4 N2 179.9(5) . .
N1 C3 C4 Cl2 179.9(4) . .
Cl1 C3 C4 Cl2 -0.4(10) . .
C1 N2 C4 C3 0.5(6) . .
C5 N2 C4 C3 176.4(5) . .
C1 N2 C4 Cl2 -179.2(4) . .
C5 N2 C4 Cl2 -3.3(8) . .
C1 N2 C5 C6 -87.2(6) . .
C4 N2 C5 C6 97.5(6) . .
N2 C5 C6 C5 85.6(8) . 4_565
